data_1545575
loop_
_publ_author_name
'Li, Jian Long'
'Shi, Hong Wei'
'Wang, Qi'
'Chai, Yong Hai'
'Yang, Jun'

_publ_section_title
;
 Synthesis of the ABC Tricyclic System of Daphnicyclidin A.
;
_journal_issue 7
_journal_name_full 'Organic letters'
_journal_page_first 1497
_journal_page_last 1499
_journal_paper_doi 10.1021/acs.orglett.7b00230
_journal_volume 19
_journal_year 2017
_chemical_absolute_configuration unk
_chemical_formula_sum 'C14 H19 N O2'
_chemical_formula_weight 233.30
_chemical_name_systematic
; 
 ? 
;
_space_group_IT_number 4
_symmetry_cell_setting monoclinic
_symmetry_space_group_name_Hall 'P 2yb'
_symmetry_space_group_name_H-M 'P 1 21 1'
_atom_sites_solution_hydrogens geom
_atom_sites_solution_primary direct
_atom_sites_solution_secondary difmap
_audit_creation_method SHELXL-97
_cell_angle_alpha 90.00
_cell_angle_beta 91.285(8)
_cell_angle_gamma 90.00
_cell_formula_units_Z 2
_cell_length_a 6.399(3)
_cell_length_b 11.401(6)
_cell_length_c 8.532(4)
_cell_measurement_reflns_used 1207
_cell_measurement_temperature 296(2)
_cell_measurement_theta_max 23.08
_cell_measurement_theta_min 3.18
_cell_volume 622.3(5)
_computing_cell_refinement 'Bruker SAINT'
_computing_data_collection 'Bruker APEX2'
_computing_data_reduction 'Bruker SAINT'
_computing_molecular_graphics 'Bruker SHELXTL'
_computing_publication_material 'Bruker SHELXTL'
_computing_structure_refinement 'SHELXL-97 (Sheldrick, 2008)'
_computing_structure_solution 'SHELXS-97 (Sheldrick, 2008)'
_diffrn_ambient_temperature 296(2)
_diffrn_measured_fraction_theta_full 0.997
_diffrn_measured_fraction_theta_max 0.997
_diffrn_measurement_device_type 'Bruker APEX-II CCD'
_diffrn_measurement_method '\f and \w scans'
_diffrn_radiation_monochromator graphite
_diffrn_radiation_source 'fine-focus sealed tube'
_diffrn_radiation_type MoK\a
_diffrn_radiation_wavelength 0.71073
_diffrn_reflns_av_R_equivalents 0.0208
_diffrn_reflns_av_sigmaI/netI 0.0388
_diffrn_reflns_limit_h_max 7
_diffrn_reflns_limit_h_min -7
_diffrn_reflns_limit_k_max 11
_diffrn_reflns_limit_k_min -13
_diffrn_reflns_limit_l_max 10
_diffrn_reflns_limit_l_min -8
_diffrn_reflns_number 3117
_diffrn_reflns_theta_full 25.10
_diffrn_reflns_theta_max 25.10
_diffrn_reflns_theta_min 2.39
_exptl_absorpt_coefficient_mu 0.083
_exptl_absorpt_correction_T_max 0.9811
_exptl_absorpt_correction_T_min 0.9693
_exptl_absorpt_correction_type multi-scan
_exptl_absorpt_process_details 'SADABS; (Sheldrick, 2003)'
_exptl_crystal_colour colorless
_exptl_crystal_density_diffrn 1.245
_exptl_crystal_density_method 'not measured'
_exptl_crystal_description needle
_exptl_crystal_F_000 252
_exptl_crystal_size_max 0.38
_exptl_crystal_size_mid 0.30
_exptl_crystal_size_min 0.23
_refine_diff_density_max 0.141
_refine_diff_density_min -0.165
_refine_diff_density_rms 0.036
_refine_ls_abs_structure_details 'Flack H D (1983), Acta Cryst. A39, 876-881'
_refine_ls_abs_structure_Flack 0(2)
_refine_ls_extinction_method none
_refine_ls_goodness_of_fit_ref 1.012
_refine_ls_hydrogen_treatment mixed
_refine_ls_matrix_type full
_refine_ls_number_parameters 156
_refine_ls_number_reflns 1821
_refine_ls_number_restraints 1
_refine_ls_restrained_S_all 1.011
_refine_ls_R_factor_all 0.0516
_refine_ls_R_factor_gt 0.0493
_refine_ls_shift/su_max 0.000
_refine_ls_shift/su_mean 0.000
_refine_ls_structure_factor_coef Fsqd
_refine_ls_weighting_details 'calc w=1/[\s^2^(Fo^2^)+(0.0200P)^2^+0.3699P] where P=(Fo^2^+2Fc^2^)/3'
_refine_ls_weighting_scheme calc
_refine_ls_wR_factor_gt 0.0967
_refine_ls_wR_factor_ref 0.0982
_reflns_number_gt 1731
_reflns_number_total 1821
_reflns_threshold_expression >2sigma(I)
_cod_data_source_file ol7b00230_si_004.cif
_cod_data_source_block xb8946_0m
_cod_depositor_comments
;
The following automatic conversions were performed:

'_symmetry_cell_setting' value 'Monoclinic' changed to 'monoclinic'
according to
/home/data/users/saulius/crontab/automatic-downloads/rss-feeds/ACS/lib/dictionaries/cif_core.dic
dictionary named 'cif_core.dic' version 2.4.2 from 2011-04-26.

Automatic conversion script
Id: cif_fix_values 4973 2017-02-22 13:04:09Z antanas 

 Adding full bibliography for 1545574--1545575.cif.
;
_cod_original_sg_symbol_H-M P2(1)
_cod_database_code 1545575

loop_
_symmetry_equiv_pos_as_xyz
'x, y, z'
'-x, y+1/2, -z'

loop_
_atom_site_label
_atom_site_type_symbol
_atom_site_fract_x
_atom_site_fract_y
_atom_site_fract_z
_atom_site_U_iso_or_equiv
_atom_site_adp_type
_atom_site_occupancy
_atom_site_symmetry_multiplicity
_atom_site_calc_flag
_atom_site_refinement_flags
N1 N 0.3703(4) 0.1721(2) 0.9242(3) 0.0369(6) Uani 1 1 d .
O1 O 0.3071(5) 0.4648(3) 1.2434(3) 0.0822(10) Uani 1 1 d .
O2 O 0.1747(4) 0.0999(2) 1.1167(3) 0.0588(7) Uani 1 1 d .
C1 C 0.3637(5) 0.4194(3) 1.1236(4) 0.0451(8) Uani 1 1 d .
C2 C 0.2484(5) 0.4498(3) 0.9774(4) 0.0432(8) Uani 1 1 d .
H2 H 0.1454 0.5061 0.9915 0.052 Uiso 1 1 calc R
C3 C 0.2609(4) 0.4135(3) 0.8292(4) 0.0402(7) Uani 1 1 d .
H3 H 0.1641 0.4497 0.7622 0.048 Uiso 1 1 calc R
C4 C 0.3976(4) 0.3266(3) 0.7467(3) 0.0366(7) Uani 1 1 d .
C5 C 0.5284(4) 0.2515(3) 0.8595(3) 0.0362(7) Uani 1 1 d .
H5 H 0.6224 0.2039 0.7965 0.043 Uiso 1 1 calc R
C6 C 0.6620(5) 0.3153(3) 0.9820(4) 0.0457(8) Uani 1 1 d .
H6A H 0.7869 0.2696 1.0049 0.055 Uiso 1 1 calc R
H6B H 0.7054 0.3903 0.9400 0.055 Uiso 1 1 calc R
C7 C 0.5454(5) 0.3356(3) 1.1330(3) 0.0440(8) Uani 1 1 d .
H7 H 0.6461 0.3669 1.2105 0.053 Uiso 1 1 calc R
C8 C 0.4709(5) 0.2161(3) 1.1935(4) 0.0472(8) Uani 1 1 d .
H8A H 0.5909 0.1661 1.2146 0.057 Uiso 1 1 calc R
H8B H 0.3984 0.2271 1.2911 0.057 Uiso 1 1 calc R
C9 C 0.3265(5) 0.1572(3) 1.0757(3) 0.0410(7) Uani 1 1 d .
C10 C 0.2105(5) 0.1464(3) 0.8029(3) 0.0433(8) Uani 1 1 d .
H10A H 0.0716 0.1622 0.8409 0.052 Uiso 1 1 calc R
H10B H 0.2178 0.0651 0.7702 0.052 Uiso 1 1 calc R
C11 C 0.2627(4) 0.2286(3) 0.6676(3) 0.0392(7) Uani 1 1 d .
H11 H 0.3543 0.1851 0.5977 0.047 Uiso 1 1 calc R
C12 C 0.0717(5) 0.2654(3) 0.5709(4) 0.0524(9) Uani 1 1 d .
H12A H 0.1133 0.3215 0.4920 0.063 Uiso 1 1 calc R
H12B H -0.0271 0.3038 0.6385 0.063 Uiso 1 1 calc R
C13 C -0.0350(6) 0.1610(4) 0.4903(4) 0.0674(11) Uani 1 1 d .
H13A H 0.0622 0.1228 0.4231 0.101 Uiso 1 1 calc R
H13B H -0.1532 0.1880 0.4291 0.101 Uiso 1 1 calc R
H13C H -0.0811 0.1066 0.5682 0.101 Uiso 1 1 calc R
C14 C 0.5277(5) 0.3931(3) 0.6270(4) 0.0532(9) Uani 1 1 d .
H14A H 0.4361 0.4346 0.5557 0.080 Uiso 1 1 calc R
H14B H 0.6105 0.3384 0.5696 0.080 Uiso 1 1 calc R
H14C H 0.6178 0.4479 0.6808 0.080 Uiso 1 1 calc R

loop_
_atom_site_aniso_label
_atom_site_aniso_U_11
_atom_site_aniso_U_22
_atom_site_aniso_U_33
_atom_site_aniso_U_23
_atom_site_aniso_U_13
_atom_site_aniso_U_12
N1 0.0363(13) 0.0329(15) 0.0412(14) 0.0006(11) -0.0054(11) 0.0005(12)
O1 0.126(3) 0.078(2) 0.0428(15) -0.0070(13) 0.0095(15) 0.038(2)
O2 0.0651(15) 0.0598(17) 0.0516(14) 0.0066(12) 0.0016(12) -0.0224(14)
C1 0.057(2) 0.0360(19) 0.0422(18) -0.0013(14) 0.0041(15) -0.0006(17)
C2 0.0446(18) 0.0329(19) 0.0523(19) -0.0024(14) 0.0037(15) 0.0072(15)
C3 0.0341(15) 0.040(2) 0.0463(18) 0.0019(15) -0.0047(13) 0.0002(15)
C4 0.0346(15) 0.0424(19) 0.0327(15) -0.0002(13) -0.0005(12) 0.0010(14)
C5 0.0276(14) 0.0378(19) 0.0435(16) -0.0019(14) 0.0045(13) 0.0044(14)
C6 0.0332(16) 0.046(2) 0.0576(19) 0.0011(16) -0.0079(14) 0.0001(15)
C7 0.0473(18) 0.045(2) 0.0397(16) -0.0055(14) -0.0109(14) -0.0047(16)
C8 0.059(2) 0.0382(19) 0.0445(18) 0.0009(14) -0.0060(15) 0.0039(17)
C9 0.0451(17) 0.0314(18) 0.0463(18) 0.0042(15) -0.0061(14) 0.0014(16)
C10 0.0436(17) 0.041(2) 0.0449(17) -0.0026(14) -0.0096(14) -0.0044(16)
C11 0.0352(15) 0.045(2) 0.0371(15) -0.0065(14) 0.0039(12) 0.0059(15)
C12 0.0446(18) 0.070(3) 0.0422(18) 0.0019(17) -0.0079(15) 0.0005(18)
C13 0.055(2) 0.089(3) 0.057(2) -0.010(2) -0.0116(17) -0.011(2)
C14 0.0474(19) 0.065(2) 0.0477(19) 0.0055(17) 0.0069(16) -0.0081(18)

loop_
_atom_type_symbol
_atom_type_description
_atom_type_scat_dispersion_real
_atom_type_scat_dispersion_imag
_atom_type_scat_source
C C 0.0033 0.0016 'International Tables Vol C Tables 4.2.6.8 and 6.1.1.4'
H H 0.0000 0.0000 'International Tables Vol C Tables 4.2.6.8 and 6.1.1.4'
N N 0.0061 0.0033 'International Tables Vol C Tables 4.2.6.8 and 6.1.1.4'
O O 0.0106 0.0060 'International Tables Vol C Tables 4.2.6.8 and 6.1.1.4'

loop_
_geom_angle_atom_site_label_1
_geom_angle_atom_site_label_2
_geom_angle_atom_site_label_3
_geom_angle
C9 N1 C10 119.8(2)
C9 N1 C5 126.8(2)
C10 N1 C5 109.4(2)
O1 C1 C2 117.5(3)
O1 C1 C7 118.2(3)
C2 C1 C7 124.3(3)
C3 C2 C1 133.5(3)
C3 C2 H2 113.3
C1 C2 H2 113.3
C2 C3 C4 134.0(3)
C2 C3 H3 113.0
C4 C3 H3 113.0
C3 C4 C5 113.0(2)
C3 C4 C14 108.4(3)
C5 C4 C14 113.6(2)
C3 C4 C11 110.6(2)
C5 C4 C11 99.3(2)
C14 C4 C11 111.8(2)
N1 C5 C6 114.6(2)
N1 C5 C4 102.1(2)
C6 C5 C4 117.2(2)
N1 C5 H5 107.4
C6 C5 H5 107.4
C4 C5 H5 107.4
C7 C6 C5 112.1(3)
C7 C6 H6A 109.2
C5 C6 H6A 109.2
C7 C6 H6B 109.2
C5 C6 H6B 109.2
H6A C6 H6B 107.9
C1 C7 C6 116.4(3)
C1 C7 C8 109.6(3)
C6 C7 C8 108.2(3)
C1 C7 H7 107.4
C6 C7 H7 107.4
C8 C7 H7 107.4
C9 C8 C7 111.2(2)
C9 C8 H8A 109.4
C7 C8 H8A 109.4
C9 C8 H8B 109.4
C7 C8 H8B 109.4
H8A C8 H8B 108.0
O2 C9 N1 121.8(3)
O2 C9 C8 121.6(3)
N1 C9 C8 116.7(3)
N1 C10 C11 104.5(2)
N1 C10 H10A 110.9
C11 C10 H10A 110.9
N1 C10 H10B 110.9
C11 C10 H10B 110.9
H10A C10 H10B 108.9
C12 C11 C10 113.1(3)
C12 C11 C4 118.0(3)
C10 C11 C4 104.0(2)
C12 C11 H11 107.1
C10 C11 H11 107.1
C4 C11 H11 107.1
C11 C12 C13 112.0(3)
C11 C12 H12A 109.2
C13 C12 H12A 109.2
C11 C12 H12B 109.2
C13 C12 H12B 109.2
H12A C12 H12B 107.9
C12 C13 H13A 109.5
C12 C13 H13B 109.5
H13A C13 H13B 109.5
C12 C13 H13C 109.5
H13A C13 H13C 109.5
H13B C13 H13C 109.5
C4 C14 H14A 109.5
C4 C14 H14B 109.5
H14A C14 H14B 109.5
C4 C14 H14C 109.5
H14A C14 H14C 109.5
H14B C14 H14C 109.5

loop_
_geom_bond_atom_site_label_1
_geom_bond_atom_site_label_2
_geom_bond_distance
N1 C9 1.340(4)
N1 C10 1.467(4)
N1 C5 1.474(4)
O1 C1 1.208(4)
O2 C9 1.228(4)
C1 C2 1.477(4)
C1 C7 1.506(4)
C2 C3 1.335(4)
C2 H2 0.9300
C3 C4 1.506(4)
C3 H3 0.9300
C4 C5 1.525(4)
C4 C14 1.532(4)
C4 C11 1.557(4)
C5 C6 1.521(4)
C5 H5 0.9800
C6 C7 1.520(4)
C6 H6A 0.9700
C6 H6B 0.9700
C7 C8 1.537(4)
C7 H7 0.9800
C8 C9 1.508(4)
C8 H8A 0.9700
C8 H8B 0.9700
C10 C11 1.529(4)
C10 H10A 0.9700
C10 H10B 0.9700
C11 C12 1.519(4)
C11 H11 0.9800
C12 C13 1.527(5)
C12 H12A 0.9700
C12 H12B 0.9700
C13 H13A 0.9600
C13 H13B 0.9600
C13 H13C 0.9600
C14 H14A 0.9600
C14 H14B 0.9600
C14 H14C 0.9600

loop_
_geom_torsion_atom_site_label_1
_geom_torsion_atom_site_label_2
_geom_torsion_atom_site_label_3
_geom_torsion_atom_site_label_4
_geom_torsion
O1 C1 C2 C3 -176.4(4)
C7 C1 C2 C3 3.3(6)
C1 C2 C3 C4 -0.3(6)
C2 C3 C4 C5 10.4(5)
C2 C3 C4 C14 -116.4(4)
C2 C3 C4 C11 120.7(4)
C9 N1 C5 C6 4.4(4)
C10 N1 C5 C6 161.6(2)
C9 N1 C5 C4 -123.4(3)
C10 N1 C5 C4 33.8(3)
C3 C4 C5 N1 73.0(3)
C14 C4 C5 N1 -163.0(3)
C11 C4 C5 N1 -44.2(3)
C3 C4 C5 C6 -53.1(4)
C14 C4 C5 C6 70.9(4)
C11 C4 C5 C6 -170.4(2)
N1 C5 C6 C7 -29.4(4)
C4 C5 C6 C7 90.3(3)
O1 C1 C7 C6 -158.3(3)
C2 C1 C7 C6 22.0(4)
O1 C1 C7 C8 78.5(4)
C2 C1 C7 C8 -101.1(3)
C5 C6 C7 C1 -67.2(3)
C5 C6 C7 C8 56.6(3)
C1 C7 C8 C9 67.7(3)
C6 C7 C8 C9 -60.2(3)
C10 N1 C9 O2 15.7(5)
C5 N1 C9 O2 170.8(3)
C10 N1 C9 C8 -163.2(3)
C5 N1 C9 C8 -8.2(4)
C7 C8 C9 O2 -142.7(3)
C7 C8 C9 N1 36.3(4)
C9 N1 C10 C11 151.2(3)
C5 N1 C10 C11 -7.9(3)
N1 C10 C11 C12 -149.8(3)
N1 C10 C11 C4 -20.6(3)
C3 C4 C11 C12 47.2(3)
C5 C4 C11 C12 166.2(2)
C14 C4 C11 C12 -73.7(3)
C3 C4 C11 C10 -79.0(3)
C5 C4 C11 C10 40.0(3)
C14 C4 C11 C10 160.1(3)
C10 C11 C12 C13 -62.9(3)
C4 C11 C12 C13 175.5(3)
